data_4329570
loop_
_publ_author_name
'Sabrina M. Huber'
'Martin S. Seyfried'
'Anthony Linden'
'Nathan W. Luedtke'

_publ_section_title
;
 Excitonic Luminescence of Hemiporphyrazines
;
_journal_name_full 'Inorganic Chemistry'
_journal_page_first 7032
_journal_page_last 7038
_journal_paper_doi 10.1021/ic2017566
_journal_volume 51
_journal_year 2012
_chemical_formula_moiety 'C26 H16 N8'
_chemical_formula_sum 'C26 H16 N8'
_chemical_formula_weight 440.47
_chemical_name_systematic
; 
 ? 
;
_space_group_IT_number 14
_symmetry_cell_setting monoclinic
_symmetry_Int_Tables_number 14
_symmetry_space_group_name_Hall '-P 2yn'
_symmetry_space_group_name_H-M 'P 1 21/n 1'
_atom_sites_solution_hydrogens mixed
_atom_sites_solution_primary direct
_atom_sites_solution_secondary difmap
_audit_creation_date 10-10-20
_audit_creation_method SHELXL-97
_cell_angle_alpha 90.00
_cell_angle_beta 113.547(3)
_cell_angle_gamma 90.00
_cell_formula_units_Z 2
_cell_length_a 14.1690(4)
_cell_length_b 4.99877(12)
_cell_length_c 15.0572(4)
_cell_measurement_reflns_used 3704
_cell_measurement_temperature 160(1)
_cell_measurement_theta_max 73.9339
_cell_measurement_theta_min 3.1990
_cell_volume 977.66(5)
_computing_cell_refinement
;
CrysAlisPro, Oxford Diffraction Ltd.,
Version 1.171.34.40 (release 27-08-2010 CrysAlis171 .NET)
(compiled Aug 27 2010,11:50:40)
;
_computing_data_collection
;
CrysAlisPro, Oxford Diffraction Ltd.,
Version 1.171.34.40 (release 27-08-2010 CrysAlis171 .NET)
(compiled Aug 27 2010,11:50:40)
;
_computing_data_reduction
;
CrysAlisPro, Oxford Diffraction Ltd.,
Version 1.171.34.40 (release 27-08-2010 CrysAlis171 .NET)
(compiled Aug 27 2010,11:50:40)
;
_computing_molecular_graphics 'ORTEPII (Johnson, 1976)'
_computing_publication_material 'SHELXL97 and PLATON (Spek, 2006)'
_computing_structure_refinement 'SHELXL97 (Sheldrick, 1997)'
_computing_structure_solution 'SHELXS97 (Sheldrick, 1997)'
_diffrn_ambient_temperature 160(1)
_diffrn_detector 'Atlas CCD camera on \k goniostat'
_diffrn_detector_area_resol_mean 10.3801
_diffrn_measured_fraction_theta_full 1.000
_diffrn_measured_fraction_theta_max 0.979
_diffrn_measurement_device_type 'Oxford Diffraction SuperNova, dual radiation diffractometer'
_diffrn_measurement_method '\w scans with \k offsets'
_diffrn_radiation_monochromator mirror
_diffrn_radiation_source 'SuperNova (Cu) x-ray Source'
_diffrn_radiation_type 'Cu K\a'
_diffrn_radiation_wavelength 1.54178
_diffrn_reflns_av_R_equivalents 0.0723
_diffrn_reflns_av_sigmaI/netI 0.0457
_diffrn_reflns_limit_h_max 17
_diffrn_reflns_limit_h_min -17
_diffrn_reflns_limit_k_max 5
_diffrn_reflns_limit_k_min -6
_diffrn_reflns_limit_l_max 18
_diffrn_reflns_limit_l_min -18
_diffrn_reflns_number 8403
_diffrn_reflns_theta_full 67
_diffrn_reflns_theta_max 74.10
_diffrn_reflns_theta_min 3.62
_diffrn_standards_decay_% 0
_diffrn_standards_number 0
_exptl_absorpt_coefficient_mu 0.764
_exptl_absorpt_correction_T_max 1.00000
_exptl_absorpt_correction_T_min 0.40464
_exptl_absorpt_correction_type multi-scan
_exptl_absorpt_process_details
;
CrysAlisPro, Oxford Diffraction Ltd.,
Version 1.171.34.40 (release 27-08-2010 CrysAlis171 .NET)
(compiled Aug 27 2010,11:50:40)
empirical absorption correction using spherical harmonics,
 implemented in SCALE3 ABSPACK scaling algorithm.
;
_exptl_crystal_colour red
_exptl_crystal_density_diffrn 1.496
_exptl_crystal_description plate
_exptl_crystal_F_000 456
_exptl_crystal_size_max 0.20
_exptl_crystal_size_mid 0.11
_exptl_crystal_size_min 0.05
_refine_diff_density_max 0.269
_refine_diff_density_min -0.304
_refine_diff_density_rms 0.063
_refine_ls_extinction_method none
_refine_ls_goodness_of_fit_ref 1.036
_refine_ls_hydrogen_treatment mixed
_refine_ls_matrix_type full
_refine_ls_number_parameters 158
_refine_ls_number_reflns 1951
_refine_ls_number_restraints 0
_refine_ls_restrained_S_all 1.036
_refine_ls_R_factor_all 0.0596
_refine_ls_R_factor_gt 0.0495
_refine_ls_shift/su_max 0.001
_refine_ls_shift/su_mean 0.000
_refine_ls_structure_factor_coef Fsqd
_refine_ls_weighting_details 'w=1/[\s^2^(Fo^2^)+(0.0827P)^2^+0.1923P] where P=(Fo^2^+2Fc^2^)/3'
_refine_ls_weighting_scheme calc
_refine_ls_wR_factor_gt 0.1286
_refine_ls_wR_factor_ref 0.1452
_reflns_number_gt 1598
_reflns_number_total 1951
_reflns_threshold_expression 'I > 2\s(I)'
_cod_data_source_file ic2017566_si_002.cif
_cod_data_source_block LK1004
_cod_depositor_comments
;
The following automatic conversions were performed:

'_atom_sites_solution_hydrogens' value 'geom & difmap' was changed to
'mixed'.

Automatic conversion script
Id: cif_fix_values 6452 2018-10-05 10:23:21Z andrius 
;
_cod_original_cell_volume 977.67(4)
_cod_database_code 4329570

loop_
_symmetry_equiv_pos_as_xyz
'x, y, z'
'-x+1/2, y+1/2, -z+1/2'
'-x, -y, -z'
'x-1/2, -y-1/2, z-1/2'

loop_
_atom_site_label
_atom_site_type_symbol
_atom_site_fract_x
_atom_site_fract_y
_atom_site_fract_z
_atom_site_U_iso_or_equiv
_atom_site_adp_type
_atom_site_occupancy
_atom_site_symmetry_multiplicity
_atom_site_calc_flag
_atom_site_refinement_flags
N1 N 0.48346(11) 0.6510(3) 1.11113(10) 0.0225(3) Uani 1 1 d .
H1 H 0.4901(16) 0.565(4) 1.0627(16) 0.033(6) Uiso 1 1 d .
N2 N 0.33583(11) 0.4084(3) 1.11487(10) 0.0226(3) Uani 1 1 d .
N3 N 0.36621(10) 0.2273(3) 0.97931(10) 0.0209(3) Uani 1 1 d .
N4 N 0.38031(11) 0.0088(3) 0.84152(10) 0.0233(3) Uani 1 1 d .
C1 C 0.54421(12) 0.8616(3) 1.16422(11) 0.0211(4) Uani 1 1 d .
C2 C 0.50452(12) 0.9315(3) 1.23750(11) 0.0212(4) Uani 1 1 d .
C3 C 0.42162(12) 0.7662(3) 1.22492(11) 0.0214(4) Uani 1 1 d .
C4 C 0.40711(13) 0.5840(3) 1.14360(11) 0.0209(4) Uani 1 1 d .
C5 C 0.53656(13) 1.1279(3) 1.30836(12) 0.0239(4) Uani 1 1 d .
H5 H 0.5936 1.2400 1.3167 0.029 Uiso 1 1 calc R
C6 C 0.48224(14) 1.1546(4) 1.36668(13) 0.0267(4) Uani 1 1 d .
H6 H 0.5025 1.2868 1.4161 0.032 Uiso 1 1 calc R
C7 C 0.39808(14) 0.9901(4) 1.35373(13) 0.0272(4) Uani 1 1 d .
H7 H 0.3618 1.0131 1.3943 0.033 Uiso 1 1 calc R
C8 C 0.36646(14) 0.7935(4) 1.28268(12) 0.0256(4) Uani 1 1 d .
H8 H 0.3092 0.6817 1.2739 0.031 Uiso 1 1 calc R
C9 C 0.31499(12) 0.2294(3) 1.03838(11) 0.0209(4) Uani 1 1 d .
C10 C 0.23495(13) 0.0516(3) 1.02797(12) 0.0237(4) Uani 1 1 d .
H10 H 0.2010 0.0610 1.0710 0.028 Uiso 1 1 calc R
C11 C 0.20537(13) -0.1368(4) 0.95533(12) 0.0254(4) Uani 1 1 d .
H11 H 0.1514 -0.2594 0.9476 0.031 Uiso 1 1 calc R
C12 C 0.25630(13) -0.1431(3) 0.89385(12) 0.0240(4) Uani 1 1 d .
H12 H 0.2378 -0.2701 0.8428 0.029 Uiso 1 1 calc R
C13 C 0.33569(12) 0.0413(3) 0.90828(11) 0.0208(4) Uani 1 1 d .

loop_
_atom_site_aniso_label
_atom_site_aniso_U_11
_atom_site_aniso_U_22
_atom_site_aniso_U_33
_atom_site_aniso_U_23
_atom_site_aniso_U_13
_atom_site_aniso_U_12
N1 0.0281(8) 0.0218(8) 0.0233(7) -0.0041(5) 0.0161(6) -0.0011(5)
N2 0.0281(7) 0.0205(7) 0.0220(7) -0.0018(5) 0.0131(6) -0.0009(5)
N3 0.0225(7) 0.0206(7) 0.0226(7) -0.0005(5) 0.0123(5) 0.0000(5)
N4 0.0267(7) 0.0242(8) 0.0235(7) -0.0031(5) 0.0147(6) -0.0009(5)
C1 0.0234(8) 0.0212(9) 0.0204(8) -0.0009(6) 0.0107(6) 0.0018(6)
C2 0.0240(8) 0.0214(9) 0.0203(8) 0.0007(6) 0.0110(6) 0.0036(6)
C3 0.0252(8) 0.0196(8) 0.0211(8) -0.0008(6) 0.0111(7) 0.0030(6)
C4 0.0265(8) 0.0201(8) 0.0197(8) 0.0007(6) 0.0130(6) 0.0022(6)
C5 0.0261(8) 0.0219(9) 0.0260(9) -0.0027(6) 0.0127(7) 0.0012(6)
C6 0.0324(9) 0.0263(10) 0.0230(8) -0.0053(7) 0.0129(7) 0.0036(7)
C7 0.0323(9) 0.0302(10) 0.0260(9) -0.0018(7) 0.0188(7) 0.0040(7)
C8 0.0284(9) 0.0278(10) 0.0260(9) 0.0000(7) 0.0166(7) 0.0000(7)
C9 0.0249(8) 0.0189(8) 0.0211(8) 0.0017(6) 0.0115(6) 0.0017(6)
C10 0.0283(9) 0.0239(9) 0.0238(8) 0.0013(6) 0.0156(7) -0.0007(6)
C11 0.0271(9) 0.0246(9) 0.0274(9) 0.0012(7) 0.0139(7) -0.0057(6)
C12 0.0273(9) 0.0225(9) 0.0234(8) -0.0020(6) 0.0114(7) -0.0033(6)
C13 0.0232(8) 0.0197(9) 0.0213(8) 0.0004(6) 0.0108(6) 0.0017(6)

loop_
_atom_type_symbol
_atom_type_description
_atom_type_number_in_cell
_atom_type_scat_dispersion_real
_atom_type_scat_dispersion_imag
_atom_type_scat_source
C C 52 0.0181 0.0091
; International Tables for Crystallography (1992). 
Vol. C, Tables 4.2.6.8 and 6.1.1.4
;
H H 32 0.0000 0.0000
; International Tables for Crystallography (1992). 
Vol. C, Tables 4.2.6.8 and 6.1.1.4
;
N N 16 0.0311 0.0180
; International Tables for Crystallography (1992). 
Vol. C, Tables 4.2.6.8 and 6.1.1.4
;

loop_
_geom_angle_atom_site_label_1
_geom_angle_atom_site_label_2
_geom_angle_atom_site_label_3
_geom_angle
_geom_angle_site_symmetry_1
C1 N1 C4 111.64(14) .
C1 N1 H1 126.7(14) .
C4 N1 H1 121.6(14) .
C4 N2 C9 126.83(15) .
C13 N3 C9 116.05(14) .
C1 N4 C13 128.34(15) 3_667
N4 C1 N1 133.16(15) 3_667
N4 C1 C2 120.75(15) 3_667
N1 C1 C2 106.08(14) .
C3 C2 C5 121.77(15) .
C3 C2 C1 108.30(14) .
C5 C2 C1 129.91(16) .
C2 C3 C8 120.95(15) .
C2 C3 C4 108.15(14) .
C8 C3 C4 130.88(16) .
N2 C4 N1 131.78(15) .
N2 C4 C3 122.40(15) .
N1 C4 C3 105.82(14) .
C6 C5 C2 117.52(16) .
C6 C5 H5 121.2 .
C2 C5 H5 121.2 .
C5 C6 C7 120.92(16) .
C5 C6 H6 119.5 .
C7 C6 H6 119.5 .
C8 C7 C6 121.28(16) .
C8 C7 H7 119.4 .
C6 C7 H7 119.4 .
C7 C8 C3 117.56(16) .
C7 C8 H8 121.2 .
C3 C8 H8 121.2 .
N3 C9 N2 123.74(15) .
N3 C9 C10 122.99(15) .
N2 C9 C10 113.26(14) .
C11 C10 C9 119.97(15) .
C11 C10 H10 120.0 .
C9 C10 H10 120.0 .
C10 C11 C12 118.23(16) .
C10 C11 H11 120.9 .
C12 C11 H11 120.9 .
C11 C12 C13 118.83(15) .
C11 C12 H12 120.6 .
C13 C12 H12 120.6 .
N3 C13 N4 123.84(15) .
N3 C13 C12 123.92(15) .
N4 C13 C12 112.24(14) .

loop_
_geom_bond_atom_site_label_1
_geom_bond_atom_site_label_2
_geom_bond_distance
_geom_bond_site_symmetry_2
N1 C1 1.392(2) .
N1 C4 1.394(2) .
N1 H1 0.88(2) .
N2 C4 1.276(2) .
N2 C9 1.394(2) .
N3 C13 1.351(2) .
N3 C9 1.354(2) .
N4 C1 1.282(2) 3_667
N4 C13 1.394(2) .
C1 C2 1.467(2) .
C2 C3 1.386(2) .
C2 C5 1.386(2) .
C3 C8 1.389(2) .
C3 C4 1.473(2) .
C5 C6 1.386(2) .
C5 H5 0.9500 .
C6 C7 1.397(3) .
C6 H6 0.9500 .
C7 C8 1.389(2) .
C7 H7 0.9500 .
C8 H8 0.9500 .
C9 C10 1.399(2) .
C10 C11 1.376(2) .
C10 H10 0.9500 .
C11 C12 1.383(2) .
C11 H11 0.9500 .
C12 C13 1.402(2) .
C12 H12 0.9500 .

loop_
_geom_torsion_atom_site_label_1
_geom_torsion_atom_site_label_2
_geom_torsion_atom_site_label_3
_geom_torsion_atom_site_label_4
_geom_torsion
_geom_torsion_site_symmetry_1
_geom_torsion_site_symmetry_4
C4 N1 C1 N4 -177.85(18) . 3_667
C4 N1 C1 C2 1.02(18) . .
N4 C1 C2 C3 178.03(15) 3_667 .
N1 C1 C2 C3 -1.01(18) . .
N4 C1 C2 C5 -0.4(3) 3_667 .
N1 C1 C2 C5 -179.48(16) . .
C5 C2 C3 C8 0.7(2) . .
C1 C2 C3 C8 -177.92(15) . .
C5 C2 C3 C4 179.26(15) . .
C1 C2 C3 C4 0.64(18) . .
C9 N2 C4 N1 -0.4(3) . .
C9 N2 C4 C3 179.24(14) . .
C1 N1 C4 N2 179.08(18) . .
C1 N1 C4 C3 -0.64(18) . .
C2 C3 C4 N2 -179.78(16) . .
C8 C3 C4 N2 -1.4(3) . .
C2 C3 C4 N1 -0.03(18) . .
C8 C3 C4 N1 178.34(17) . .
C3 C2 C5 C6 -0.2(2) . .
C1 C2 C5 C6 178.07(16) . .
C2 C5 C6 C7 -0.3(3) . .
C5 C6 C7 C8 0.4(3) . .
C6 C7 C8 C3 0.0(3) . .
C2 C3 C8 C7 -0.6(2) . .
C4 C3 C8 C7 -178.77(16) . .
C13 N3 C9 N2 -179.57(15) . .
C13 N3 C9 C10 0.0(2) . .
C4 N2 C9 N3 -3.6(3) . .
C4 N2 C9 C10 176.79(17) . .
N3 C9 C10 C11 0.2(3) . .
N2 C9 C10 C11 179.83(15) . .
C9 C10 C11 C12 -0.3(3) . .
C10 C11 C12 C13 0.2(3) . .
C9 N3 C13 N4 -179.41(15) . .
C9 N3 C13 C12 -0.1(2) . .
C1 N4 C13 N3 1.3(3) 3_667 .
C1 N4 C13 C12 -178.10(16) 3_667 .
C11 C12 C13 N3 0.0(3) . .
C11 C12 C13 N4 179.40(15) . .
